data_4331849
loop_
_publ_author_name
'Spijksma, Gerald I.'
'Bouwmeester, Henny J. M.'
'Blank, Dave H. A.'
'Fischer, Andreas'
'Henry, Marc'
'Kessler, Vadim G.'

_publ_section_title
;
 Chemistry of 2,2,6,6,-Tetramethyl-3,5-heptanedione (Hthd) Modification of
 Zirconium and Hafnium Propoxide Precursors
;
_journal_issue 13
_journal_name_full 'Inorganic Chemistry'
_journal_page_first 4938
_journal_page_last 4950
_journal_paper_doi 10.1021/ic051674j
_journal_volume 45
_journal_year 2006
_chemical_formula_sum 'C36 H64 Hf O7'
_chemical_formula_weight 787.36
_chemical_name_systematic
; 
 ? 
;
_space_group_IT_number 14
_symmetry_cell_setting monoclinic
_symmetry_space_group_name_Hall '-P 2ybc'
_symmetry_space_group_name_H-M 'P 1 21/c 1'
_atom_sites_solution_hydrogens geom
_atom_sites_solution_primary direct
_atom_sites_solution_secondary difmap
_audit_creation_method SHELXL-97
_cell_angle_alpha 90.00
_cell_angle_beta 99.19(9)
_cell_angle_gamma 90.00
_cell_formula_units_Z 4
_cell_length_a 10.27(3)
_cell_length_b 20.85(6)
_cell_length_c 18.94(5)
_cell_measurement_reflns_used 784(I>10sigma(I))
_cell_measurement_temperature 295(2)
_cell_measurement_theta_max 21.00
_cell_measurement_theta_min 1.46
_cell_volume 4004(2)
_computing_cell_refinement 'Bruker SAINTPLUS'
_computing_data_collection 'Bruker SMART'
_computing_data_reduction 'Bruker SAINTPLUS'
_computing_molecular_graphics 'Bruker SHELXTL-NT'
_computing_publication_material 'Bruker SHELXTL-NT'
_computing_structure_refinement 'SHELXL-97 (Sheldrick, 1997)'
_computing_structure_solution 'SHELXS-97 (Sheldrick, 1990)'
_diffrn_ambient_temperature 295(2)
_diffrn_measured_fraction_theta_full 0.996
_diffrn_measured_fraction_theta_max 0.996
_diffrn_measurement_device_type 'Bruker SMART CCD 1k'
_diffrn_measurement_method 'Bruker SMART'
_diffrn_radiation_monochromator graphite
_diffrn_radiation_source 'fine-focus sealed tube'
_diffrn_radiation_type MoK\a
_diffrn_radiation_wavelength 0.71073
_diffrn_reflns_av_R_equivalents 0.0963
_diffrn_reflns_av_sigmaI/netI 0.0956
_diffrn_reflns_limit_h_max 10
_diffrn_reflns_limit_h_min -10
_diffrn_reflns_limit_k_max 14
_diffrn_reflns_limit_k_min -21
_diffrn_reflns_limit_l_max 19
_diffrn_reflns_limit_l_min -13
_diffrn_reflns_number 13389
_diffrn_reflns_theta_full 21.00
_diffrn_reflns_theta_max 21.00
_diffrn_reflns_theta_min 1.46
_exptl_absorpt_coefficient_mu 2.646
_exptl_absorpt_correction_T_max 0.6923
_exptl_absorpt_correction_T_min 0.5041
_exptl_absorpt_correction_type empirical
_exptl_absorpt_process_details 'Bruker SADABS'
_exptl_crystal_colour colorless
_exptl_crystal_density_diffrn 1.306
_exptl_crystal_density_meas ?
_exptl_crystal_density_method 'not measured'
_exptl_crystal_description block
_exptl_crystal_F_000 1632
_exptl_crystal_size_max 0.30
_exptl_crystal_size_mid 0.30
_exptl_crystal_size_min 0.15
_refine_diff_density_max 3.772
_refine_diff_density_min -0.864
_refine_diff_density_rms 0.145
_refine_ls_extinction_method none
_refine_ls_goodness_of_fit_ref 1.025
_refine_ls_hydrogen_treatment mixed
_refine_ls_matrix_type full
_refine_ls_number_parameters 385
_refine_ls_number_reflns 4290
_refine_ls_number_restraints 6
_refine_ls_restrained_S_all 1.026
_refine_ls_R_factor_all 0.1352
_refine_ls_R_factor_gt 0.0790
_refine_ls_shift/su_max 0.000
_refine_ls_shift/su_mean 0.000
_refine_ls_structure_factor_coef Fsqd
_refine_ls_weighting_details 'calc w=1/[\s^2^(Fo^2^)+(0.1308P)^2^+0.0000P] where P=(Fo^2^+2Fc^2^)/3'
_refine_ls_weighting_scheme calc
_refine_ls_wR_factor_gt 0.1928
_refine_ls_wR_factor_ref 0.2130
_reflns_number_gt 2670
_reflns_number_total 4290
_reflns_threshold_expression >2sigma(I)
_cod_data_source_file ic051674jsup5.cif
_cod_data_source_block hfthl1m
_cod_depositor_comments
;
The following automatic conversions were performed:

'_symmetry_cell_setting' value 'Monoclinic' changed to 'monoclinic'
according to /home/saulius/struct/CIF-dictionaries/cif_core.dic
dictionary named 'cif_core.dic' version 2.4.2 from
2011-04-26.

'_exptl_absorpt_correction_type' value 'Empirical'
changed to 'empirical' according to
/home/saulius/struct/CIF-dictionaries/cif_core.dic dictionary named
'cif_core.dic' version 2.4.2 from 2011-04-26.

Automatic conversion script
Id: cif_fix_values 1891 2012-01-12 08:04:46Z andrius 

The following automatic conversions were performed:

'_exptl_crystal_density_meas' value 'not measured' was changed to '?'
- the value is perceived as not measured.

Automatic conversion script
Id: cif_fix_values 3008 2015-01-20 13:52:24Z robertas 
;
_cod_original_cell_volume 4003(19)
_cod_original_sg_symbol_H-M P2(1)/c
_cod_database_code 4331849

loop_
_symmetry_equiv_pos_as_xyz
'x, y, z'
'-x, y+1/2, -z+1/2'
'-x, -y, -z'
'x, -y-1/2, z-1/2'

loop_
_atom_site_label
_atom_site_type_symbol
_atom_site_fract_x
_atom_site_fract_y
_atom_site_fract_z
_atom_site_U_iso_or_equiv
_atom_site_adp_type
_atom_site_occupancy
_atom_site_symmetry_multiplicity
_atom_site_calc_flag
_atom_site_refinement_flags
Hf1 Hf 0.17934(8) 0.42001(4) 0.21644(4) 0.0597(4) Uani 1 1 d .
O5 O 0.2565(12) 0.4945(6) 0.2804(6) 0.070(3) Uiso 1 1 d .
O4 O 0.1284(12) 0.3917(6) 0.3183(7) 0.063(3) Uani 1 1 d .
O3 O 0.1594(11) 0.4939(6) 0.1390(5) 0.058(3) Uani 1 1 d .
O2 O -0.0127(11) 0.4618(6) 0.2196(6) 0.058(3) Uani 1 1 d .
O7 O 0.3101(12) 0.4012(6) 0.1427(6) 0.060(3) Uani 1 1 d .
O6 O 0.3492(12) 0.3741(6) 0.2771(6) 0.067(4) Uani 1 1 d .
O1 O 0.0913(12) 0.3483(5) 0.1829(7) 0.076(4) Uani 1 1 d D
C9 C 0.1495(16) 0.4151(9) 0.3767(11) 0.056(5) Uani 1 1 d .
C10 C 0.097(2) 0.3779(9) 0.4365(9) 0.069(6) Uani 1 1 d .
C2 C -0.0690(16) 0.5124(9) 0.1999(9) 0.055(5) Uani 1 1 d .
C5 C 0.150(2) 0.5904(8) 0.0804(11) 0.074(6) Uani 1 1 d .
C11 C 0.423(2) 0.3533(12) 0.0610(9) 0.077(6) Uani 1 1 d .
C4 C 0.092(2) 0.5442(9) 0.1280(10) 0.068(6) Uani 1 1 d .
C12 C 0.3959(17) 0.3623(8) 0.1366(8) 0.049(4) Uani 1 1 d .
C6 C 0.346(2) 0.5674(8) 0.3681(9) 0.067(5) Uani 1 1 d .
C13 C 0.4669(18) 0.3301(9) 0.1959(10) 0.067(5) Uani 1 1 d .
H13A H 0.5350 0.3021 0.1902 0.080 Uiso 1 1 calc R
C7 C 0.2680(19) 0.5085(9) 0.3500(9) 0.063(5) Uani 1 1 d .
C14 C 0.434(2) 0.3407(10) 0.2626(9) 0.062(5) Uani 1 1 d .
C15 C 0.526(2) 0.3062(9) 0.3253(10) 0.068(5) Uani 1 1 d .
C3 C -0.0156(17) 0.5554(8) 0.1591(9) 0.056(5) Uani 1 1 d .
H3A H -0.0557 0.5953 0.1520 0.067 Uiso 1 1 calc R
C501 C 0.294(2) 0.5981(11) 0.1085(14) 0.113(9) Uani 1 1 d .
H50A H 0.3334 0.6260 0.0773 0.169 Uiso 1 1 calc R
H50B H 0.3368 0.5570 0.1103 0.169 Uiso 1 1 calc R
H50C H 0.3054 0.6163 0.1556 0.169 Uiso 1 1 calc R
C8 C 0.216(2) 0.4698(10) 0.3945(10) 0.077(6) Uani 1 1 d .
H8A H 0.2278 0.4818 0.4424 0.092 Uiso 1 1 calc R
C1 C -0.195(2) 0.5231(9) 0.2255(11) 0.077(6) Uani 1 1 d .
C121 C 0.459(3) 0.4169(13) 0.0349(13) 0.149(12) Uani 1 1 d .
H12A H 0.5409 0.4308 0.0621 0.224 Uiso 1 1 calc R
H12B H 0.3909 0.4473 0.0403 0.224 Uiso 1 1 calc R
H12C H 0.4676 0.4138 -0.0147 0.224 Uiso 1 1 calc R
C151 C 0.542(3) 0.3520(15) 0.3854(11) 0.167(15) Uani 1 1 d .
H15A H 0.5928 0.3323 0.4267 0.250 Uiso 1 1 calc R
H15B H 0.4572 0.3640 0.3958 0.250 Uiso 1 1 calc R
H15C H 0.5877 0.3894 0.3726 0.250 Uiso 1 1 calc R
C502 C 0.087(2) 0.6582(9) 0.0809(13) 0.100(7) Uani 1 1 d .
H50D H -0.0056 0.6556 0.0630 0.150 Uiso 1 1 calc R
H50E H 0.1284 0.6864 0.0510 0.150 Uiso 1 1 calc R
H50F H 0.1002 0.6746 0.1288 0.150 Uiso 1 1 calc R
C101 C -0.285(3) 0.5732(15) 0.1836(19) 0.179(16) Uani 1 1 d .
H10A H -0.3055 0.5604 0.1344 0.269 Uiso 1 1 calc R
H10B H -0.2408 0.6140 0.1866 0.269 Uiso 1 1 calc R
H10C H -0.3648 0.5767 0.2036 0.269 Uiso 1 1 calc R
C503 C 0.139(3) 0.5606(11) 0.0092(10) 0.111(9) Uani 1 1 d .
H50G H 0.0472 0.5563 -0.0111 0.166 Uiso 1 1 calc R
H50H H 0.1791 0.5189 0.0136 0.166 Uiso 1 1 calc R
H50I H 0.1824 0.5870 -0.0213 0.166 Uiso 1 1 calc R
C61 C 0.355(5) 0.5844(15) 0.4434(18) 0.25(3) Uani 1 1 d .
H61A H 0.4028 0.6240 0.4524 0.380 Uiso 1 1 calc R
H61B H 0.4008 0.5511 0.4724 0.380 Uiso 1 1 calc R
H61C H 0.2681 0.5894 0.4550 0.380 Uiso 1 1 calc R
C122 C 0.298(3) 0.3308(19) 0.0148(13) 0.200(18) Uani 1 1 d .
H12D H 0.2744 0.2892 0.0306 0.300 Uiso 1 1 calc R
H12E H 0.3114 0.3282 -0.0341 0.300 Uiso 1 1 calc R
H12F H 0.2279 0.3605 0.0186 0.300 Uiso 1 1 calc R
C152 C 0.445(3) 0.2503(17) 0.3401(16) 0.189(17) Uani 1 1 d .
H15D H 0.4912 0.2266 0.3799 0.283 Uiso 1 1 calc R
H15E H 0.4302 0.2231 0.2987 0.283 Uiso 1 1 calc R
H15F H 0.3623 0.2650 0.3511 0.283 Uiso 1 1 calc R
C62 C 0.478(3) 0.5657(12) 0.343(2) 0.170(15) Uani 1 1 d .
H62A H 0.5237 0.6051 0.3564 0.254 Uiso 1 1 calc R
H62B H 0.4650 0.5606 0.2925 0.254 Uiso 1 1 calc R
H62C H 0.5283 0.5304 0.3658 0.254 Uiso 1 1 calc R
C201 C 0.237(5) 0.366(2) 0.500(2) 0.106(18) Uiso 0.57(5) 1 d P
C202 C 0.059(5) 0.311(2) 0.412(2) 0.087(14) Uiso 0.57(5) 1 d P
C203 C 0.010(5) 0.426(3) 0.472(3) 0.13(2) Uiso 0.57(5) 1 d P
C20A C -0.048(6) 0.390(3) 0.428(3) 0.10(2) Uiso 0.43(5) 1 d P
C20B C 0.156(6) 0.400(3) 0.510(3) 0.10(2) Uiso 0.43(5) 1 d P
C20C C 0.138(9) 0.306(4) 0.436(4) 0.14(3) Uiso 0.43(5) 1 d P
C102 C -0.159(3) 0.543(2) 0.3019(14) 0.195(18) Uani 1 1 d .
H10D H -0.2378 0.5502 0.3218 0.292 Uiso 1 1 calc R
H10E H -0.1076 0.5815 0.3047 0.292 Uiso 1 1 calc R
H10F H -0.1080 0.5095 0.3282 0.292 Uiso 1 1 calc R
C123 C 0.534(3) 0.3060(14) 0.0552(11) 0.150(13) Uani 1 1 d .
H12G H 0.5130 0.2651 0.0736 0.226 Uiso 1 1 calc R
H12H H 0.6149 0.3217 0.0823 0.226 Uiso 1 1 calc R
H12I H 0.5445 0.3015 0.0059 0.226 Uiso 1 1 calc R
C63 C 0.272(4) 0.6214(12) 0.3245(17) 0.22(2) Uani 1 1 d .
H63A H 0.3173 0.6612 0.3361 0.336 Uiso 1 1 calc R
H63B H 0.1842 0.6242 0.3354 0.336 Uiso 1 1 calc R
H63C H 0.2683 0.6126 0.2744 0.336 Uiso 1 1 calc R
C153 C 0.651(2) 0.2830(13) 0.3096(11) 0.118(9) Uani 1 1 d .
H15G H 0.6976 0.2617 0.3510 0.177 Uiso 1 1 calc R
H15H H 0.7021 0.3184 0.2971 0.177 Uiso 1 1 calc R
H15I H 0.6351 0.2533 0.2704 0.177 Uiso 1 1 calc R
C103 C -0.268(3) 0.4644(13) 0.2241(19) 0.170(15) Uani 1 1 d .
H10G H -0.2987 0.4521 0.1754 0.256 Uiso 1 1 calc R
H10H H -0.3423 0.4705 0.2484 0.256 Uiso 1 1 calc R
H10I H -0.2124 0.4312 0.2476 0.256 Uiso 1 1 calc R
C113 C -0.115(2) 0.2918(14) 0.136(2) 0.24(2) Uani 1 1 d D
H11A H -0.1613 0.3319 0.1348 0.363 Uiso 1 1 calc R
H11B H -0.1701 0.2582 0.1499 0.363 Uiso 1 1 calc R
H11C H -0.0927 0.2826 0.0902 0.363 Uiso 1 1 calc R
C111 C 0.008(3) 0.2959(12) 0.1899(15) 0.143(12) Uani 1 1 d D
H11D H -0.0221 0.3023 0.2360 0.171 Uiso 1 1 calc R
C112 C 0.079(4) 0.2316(9) 0.197(3) 0.35(3) Uiso 1 1 d D
H11E H 0.0178 0.1984 0.2043 0.529 Uiso 1 1 calc R
H11F H 0.1499 0.2329 0.2361 0.529 Uiso 1 1 calc R
H11G H 0.1133 0.2229 0.1533 0.529 Uiso 1 1 calc R

loop_
_atom_site_aniso_label
_atom_site_aniso_U_11
_atom_site_aniso_U_22
_atom_site_aniso_U_33
_atom_site_aniso_U_23
_atom_site_aniso_U_13
_atom_site_aniso_U_12
Hf1 0.0695(6) 0.0588(6) 0.0515(5) 0.0062(5) 0.0123(3) 0.0114(5)
O4 0.072(9) 0.058(8) 0.055(8) -0.008(7) -0.004(7) -0.006(6)
O3 0.070(8) 0.078(9) 0.030(6) 0.009(6) 0.019(6) -0.002(7)
O2 0.047(7) 0.053(8) 0.077(8) 0.010(6) 0.021(6) 0.017(7)
O7 0.059(8) 0.078(9) 0.044(7) -0.002(6) 0.009(6) 0.016(7)
O6 0.061(9) 0.089(10) 0.050(7) 0.001(7) 0.008(7) 0.032(8)
O1 0.082(9) 0.024(6) 0.128(11) -0.005(7) 0.035(8) -0.019(7)
C9 0.048(11) 0.039(12) 0.080(15) 0.006(11) 0.004(10) 0.013(10)
C10 0.104(16) 0.063(13) 0.047(11) 0.017(10) 0.041(11) 0.020(12)
C2 0.028(11) 0.065(13) 0.074(13) 0.004(11) 0.012(9) 0.012(10)
C5 0.091(15) 0.043(12) 0.087(15) 0.013(11) 0.016(12) -0.002(11)
C11 0.075(14) 0.112(17) 0.051(12) 0.004(12) 0.026(11) 0.031(13)
C4 0.085(16) 0.049(12) 0.060(13) 0.020(10) -0.016(12) 0.013(12)
C12 0.044(11) 0.055(11) 0.048(11) -0.016(9) 0.009(9) 0.007(10)
C6 0.091(15) 0.054(13) 0.053(11) -0.020(10) 0.006(10) -0.024(11)
C13 0.059(12) 0.068(13) 0.072(14) -0.002(11) 0.006(11) 0.010(10)
C7 0.077(14) 0.068(13) 0.044(11) -0.017(10) 0.007(10) 0.011(11)
C14 0.076(15) 0.075(14) 0.036(11) -0.007(10) 0.011(10) -0.018(12)
C15 0.076(15) 0.062(13) 0.065(13) 0.011(11) 0.007(11) 0.014(11)
C3 0.046(11) 0.049(11) 0.078(13) 0.013(10) 0.025(10) 0.024(9)
C501 0.085(17) 0.11(2) 0.14(2) 0.015(15) -0.004(15) -0.044(15)
C8 0.114(18) 0.078(15) 0.041(11) 0.003(11) 0.020(11) 0.003(14)
C1 0.065(14) 0.047(12) 0.106(17) -0.006(11) -0.022(12) 0.001(11)
C121 0.22(4) 0.15(3) 0.085(18) 0.028(18) 0.07(2) 0.06(3)
C151 0.19(3) 0.23(3) 0.053(14) -0.059(18) -0.078(17) 0.10(3)
C502 0.103(17) 0.055(13) 0.15(2) 0.024(14) 0.040(16) -0.007(13)
C101 0.13(2) 0.21(3) 0.22(3) 0.14(3) 0.09(2) 0.09(2)
C503 0.16(2) 0.13(2) 0.042(12) 0.000(13) 0.010(13) -0.048(18)
C61 0.43(7) 0.20(4) 0.13(3) -0.05(2) 0.04(3) -0.24(4)
C122 0.18(3) 0.34(5) 0.09(2) -0.10(3) 0.04(2) -0.13(3)
C152 0.12(2) 0.26(4) 0.18(3) 0.15(3) -0.02(2) -0.01(3)
C62 0.09(2) 0.11(2) 0.32(5) -0.04(3) 0.05(3) -0.056(17)
C102 0.12(2) 0.37(5) 0.10(2) -0.07(3) 0.040(19) 0.08(3)
C123 0.21(3) 0.19(3) 0.064(15) -0.015(17) 0.062(18) 0.08(3)
C63 0.37(6) 0.055(18) 0.19(3) -0.02(2) -0.13(4) 0.02(3)
C153 0.061(15) 0.20(3) 0.084(16) 0.035(17) -0.013(13) 0.005(17)
C103 0.12(2) 0.10(2) 0.33(5) -0.02(3) 0.14(3) -0.014(18)
C113 0.20(4) 0.16(3) 0.33(6) 0.12(4) -0.06(4) -0.03(3)
C111 0.17(3) 0.12(3) 0.14(2) -0.03(2) 0.01(2) 0.05(2)

loop_
_atom_type_symbol
_atom_type_description
_atom_type_scat_dispersion_real
_atom_type_scat_dispersion_imag
_atom_type_scat_source
C C 0.0033 0.0016 'International Tables Vol C Tables 4.2.6.8 and 6.1.1.4'
H H 0.0000 0.0000 'International Tables Vol C Tables 4.2.6.8 and 6.1.1.4'
O O 0.0106 0.0060 'International Tables Vol C Tables 4.2.6.8 and 6.1.1.4'
Hf Hf -0.5830 6.1852 'International Tables Vol C Tables 4.2.6.8 and 6.1.1.4'

loop_
_geom_angle_atom_site_label_1
_geom_angle_atom_site_label_2
_geom_angle_atom_site_label_3
_geom_angle
O1 Hf1 O5 163.3(5)
O1 Hf1 O3 111.8(5)
O5 Hf1 O3 81.0(5)
O1 Hf1 O7 87.1(5)
O5 Hf1 O7 107.7(5)
O3 Hf1 O7 71.3(5)
O1 Hf1 O6 97.8(6)
O5 Hf1 O6 79.5(5)
O3 Hf1 O6 132.4(5)
O7 Hf1 O6 74.1(5)
O1 Hf1 O4 84.8(6)
O5 Hf1 O4 78.8(5)
O3 Hf1 O4 143.9(5)
O7 Hf1 O4 143.7(5)
O6 Hf1 O4 72.1(5)
O1 Hf1 O2 86.4(5)
O5 Hf1 O2 86.9(5)
O3 Hf1 O2 74.8(4)
O7 Hf1 O2 140.1(4)
O6 Hf1 O2 145.8(5)
O4 Hf1 O2 74.6(4)
C7 O5 Hf1 135.5(12)
C9 O4 Hf1 132.8(12)
C4 O3 Hf1 135.4(12)
C2 O2 Hf1 136.2(11)
C12 O7 Hf1 136.9(11)
C14 O6 Hf1 134.5(12)
C111 O1 Hf1 152.4(15)
O4 C9 C8 125.9(18)
O4 C9 C10 116.2(18)
C8 C9 C10 117.8(18)
C20B C10 C202 128(3)
C20B C10 C20A 107(3)
C202 C10 C20A 85(3)
C20B C10 C9 113(3)
C202 C10 C9 110(2)
C20A C10 C9 107(2)
C20B C10 C20C 104(4)
C202 C10 C20C 33(3)
C20A C10 C20C 115(4)
C9 C10 C20C 111(3)
C20B C10 C203 65(3)
C202 C10 C203 126(3)
C20A C10 C203 46(2)
C9 C10 C203 106(2)
C20C C10 C203 142(4)
C20B C10 C201 40(2)
C202 C10 C201 103(2)
C20A C10 C201 142(3)
C9 C10 C201 104(2)
C20C C10 C201 71(3)
C203 C10 C201 105(3)
O2 C2 C3 121.8(16)
O2 C2 C1 115.2(17)
C3 C2 C1 123.1(18)
C503 C5 C501 107(2)
C503 C5 C4 107.3(17)
C501 C5 C4 108.7(17)
C503 C5 C502 114.7(18)
C501 C5 C502 106.6(17)
C4 C5 C502 112.2(18)
C121 C11 C122 109(2)
C121 C11 C12 107.3(18)
C122 C11 C12 108.5(18)
C121 C11 C123 109(2)
C122 C11 C123 110(2)
C12 C11 C123 113.7(17)
O3 C4 C3 122.7(18)
O3 C4 C5 111.8(19)
C3 C4 C5 125.4(18)
O7 C12 C13 122.2(16)
O7 C12 C11 114.8(16)
C13 C12 C11 123.0(17)
C61 C6 C7 112.1(19)
C61 C6 C62 113(3)
C7 C6 C62 113.1(17)
C61 C6 C63 107(2)
C7 C6 C63 106.4(18)
C62 C6 C63 104(2)
C14 C13 C12 118.8(17)
C8 C7 O5 120.6(18)
C8 C7 C6 127.7(17)
O5 C7 C6 111.7(17)
O6 C14 C13 127.5(18)
O6 C14 C15 118.2(16)
C13 C14 C15 114.3(19)
C153 C15 C151 112(2)
C153 C15 C152 108(2)
C151 C15 C152 111(2)
C153 C15 C14 116.5(18)
C151 C15 C14 105.5(16)
C152 C15 C14 102.3(17)
C4 C3 C2 124.6(17)
C7 C8 C9 126.3(18)
C103 C1 C2 110.6(18)
C103 C1 C102 107(3)
C2 C1 C102 105.6(17)
C103 C1 C101 107(2)
C2 C1 C101 115(2)
C102 C1 C101 110(2)
C20B C201 C10 58(4)
C20B C201 C20C 101(5)
C10 C201 C20C 50(3)
C20C C202 C10 77(7)
C20C C202 C20A 120(7)
C10 C202 C20A 47(2)
C20A C203 C10 64(4)
C20A C203 C20B 114(5)
C10 C203 C20B 55(3)
C203 C20A C10 70(4)
C203 C20A C202 113(5)
C10 C20A C202 47(2)
C201 C20B C10 82(4)
C201 C20B C203 142(6)
C10 C20B C203 60(3)
C202 C20C C10 70(7)
C202 C20C C201 127(8)
C10 C20C C201 59(3)
O1 C111 C113 116(2)
O1 C111 C112 114(2)
C113 C111 C112 110.3(17)

loop_
_geom_bond_atom_site_label_1
_geom_bond_atom_site_label_2
_geom_bond_distance
Hf1 O1 1.810(12)
Hf1 O5 2.050(13)
Hf1 O3 2.116(12)
Hf1 O7 2.123(12)
Hf1 O6 2.154(12)
Hf1 O4 2.161(14)
Hf1 O2 2.165(12)
O5 C7 1.338(18)
O4 C9 1.20(2)
O3 C4 1.26(2)
O2 C2 1.232(19)
O7 C12 1.216(18)
O6 C14 1.18(2)
O1 C111 1.41(3)
C9 C8 1.35(3)
C9 C10 1.54(2)
C10 C20B 1.49(6)
C10 C202 1.50(4)
C10 C20A 1.50(6)
C10 C20C 1.56(8)
C10 C203 1.58(5)
C10 C201 1.74(5)
C2 C3 1.35(2)
C2 C1 1.46(3)
C5 C503 1.47(3)
C5 C501 1.50(3)
C5 C4 1.51(3)
C5 C502 1.55(3)
C11 C121 1.48(3)
C11 C122 1.51(3)
C11 C12 1.51(2)
C11 C123 1.52(3)
C4 C3 1.35(2)
C12 C13 1.41(2)
C6 C61 1.46(4)
C6 C7 1.48(2)
C6 C62 1.50(3)
C6 C63 1.53(3)
C13 C14 1.38(2)
C7 C8 1.34(2)
C14 C15 1.57(3)
C15 C153 1.44(3)
C15 C151 1.47(3)
C15 C152 1.48(3)
C1 C103 1.44(3)
C1 C102 1.49(3)
C1 C101 1.53(3)
C201 C20B 1.12(6)
C201 C20C 1.92(9)
C202 C20C 0.87(8)
C202 C20A 2.03(7)
C203 C20A 1.21(6)
C203 C20B 1.65(7)
C113 C111 1.488(18)
C111 C112 1.522(18)
